data_8107641
loop_
_publ_author_name
'Mukiza, Janvier'
'Gerber, Thomas I. A.'
'Hosten, Eric C.'
'Betz, Richard'

_publ_section_title
;
 Crystal structure of bis(\m2-S-(Z)-3-(hydroxido(phenyl)methylene)-1,1-
 diphenyl thioureaa-\kO,S,S)hexacarbonyl dirhenium(I), C60H52N4O8Re2S2
;
_journal_issue 1
_journal_name_full 'Zeitschrift f\"ur Kristallographie - New Crystal Structures'
_journal_page_first 23
_journal_page_last 26
_journal_paper_doi 10.1515/ncrs-2014-0230
_journal_volume 230
_journal_year 2015
_chemical_formula_sum 'C60 H52 N4 O8 Re2 S2'
_chemical_formula_weight 1393.60
_chemical_name_common
;
bis(u2-S-(Z)-3-(hydroxido(phenyl)methylene)-1,1-
diphenyl thioureaa-kO,S,S)hexacarbonyl dirhenium(I)
;
_space_group_IT_number 14
_space_group_name_Hall '-P 2ybc'
_space_group_name_H-M_alt 'P 1 21/c 1'
_symmetry_cell_setting monoclinic
_symmetry_Int_Tables_number 14
_symmetry_space_group_name_Hall '-P 2ybc'
_symmetry_space_group_name_H-M 'P 1 21/c 1'
_cell_angle_alpha 90.
_cell_angle_beta 118.864(2)
_cell_angle_gamma 90.
_cell_formula_units_Z 4
_cell_length_a 24.2146(6)
_cell_length_b 8.9277(2)
_cell_length_c 31.2847(7)
_cell_volume 5922.9(3)
_diffrn_ambient_temperature 200
_diffrn_radiation_probe x-ray
_diffrn_radiation_type MoK\a
_diffrn_radiation_wavelength 0.71073
_exptl_absorpt_coefficient_mu 4.209
_exptl_crystal_density_diffrn 1.563
_exptl_crystal_density_method 'Not Measured'
_exptl_crystal_F_000 2744
_refine_ls_number_parameters 697
_refine_ls_number_reflns 12133
_refine_ls_R_factor_gt 0.0360
_refine_ls_wR_factor_gt 0.0786
_cod_data_source_file Z-2015-023.cif
_cod_data_source_block 1
_cod_original_cell_volume 5923.0(3)
_cod_original_sg_symbol_H-M 'P 21/c'
_cod_database_code 8107641

loop_
_space_group_symop_id
_space_group_symop_operation_xyz
1 x,y,z
2 -x,1/2+y,1/2-z
3 -x,-y,-z
4 x,1/2-y,1/2+z

loop_
_atom_site_aniso_label
_atom_site_aniso_U_11
_atom_site_aniso_U_22
_atom_site_aniso_U_33
_atom_site_aniso_U_23
_atom_site_aniso_U_13
_atom_site_aniso_U_12
Re1 0.0236 0.0256(1) 0.0303(1) 0.0002(1) 0.0160 -0.0005(1)
Re2 0.0242 0.0256(1) 0.0314(1) 0.0002(1) 0.0164 -0.0005(1)
S1 0.0239(1) 0.0285(1) 0.0294(1) 0.0032(1) 0.0173(1) 0.0022(1)
S2 0.0249(1) 0.0274(1) 0.0283(1) 0.0033(1) 0.0170(1) 0.0028(1)
O1 0.0253(1) 0.0291(1) 0.0363(1) 0.0064(1) 0.0189(1) 0.0020(1)
O2 0.0257(1) 0.0291(1) 0.0339(1) 0.0069(1) 0.0169(1) 0.0028(1)
O3 0.0484(1) 0.0328(2) 0.0638(2) 0.0020(1) 0.0327(1) -0.0086(1)
O4 0.0726(2) 0.0612(2) 0.0636(2) -0.0245(2) 0.0455(1) -0.0064(2)
O5 0.0331(1) 0.0676(2) 0.0406(2) 0.0099(2) 0.0104(1) 0.0047(2)
O6 0.0331(1) 0.0662(2) 0.0435(2) 0.0071(2) 0.0121(1) 0.0034(2)
O7 0.0718(2) 0.0655(2) 0.0680(2) -0.0272(2) 0.0448(1) -0.0039(2)
O8 0.0495(1) 0.0390(2) 0.0709(2) 0.0045(2) 0.0347(1) -0.0093(1)
N11 0.0246(1) 0.0334(2) 0.0312(1) 0.0038(1) 0.0159(1) 0.0018(1)
N12 0.0281(1) 0.0299(2) 0.0327(1) 0.0045(1) 0.0205(1) 0.0037(1)
N21 0.0245(1) 0.0332(2) 0.0273(1) 0.0041(1) 0.0154(1) 0.0040(1)
N22 0.0286(1) 0.0279(2) 0.0299(1) 0.0054(1) 0.0202(1) 0.0040(1)
C3 0.0337(2) 0.0325(2) 0.0378(2) -0.0030(2) 0.0209(1) 0.0002(2)
C4 0.0352(2) 0.0361(2) 0.0478(2) -0.0023(2) 0.0248(1) -0.0038(2)
C5 0.0309(2) 0.0343(2) 0.0422(2) 0.0002(2) 0.0225(1) -0.0045(2)
C6 0.0319(2) 0.0379(2) 0.0368(2) 0.0023(2) 0.0209(1) -0.0002(2)
C7 0.0339(2) 0.0392(2) 0.0483(2) -0.0039(2) 0.0252(1) -0.0016(2)
C8 0.0317(2) 0.0340(2) 0.0416(2) 0.0025(2) 0.0201(1) -0.0001(2)
C11 0.0275(1) 0.0265(2) 0.0315(1) 0.0026(1) 0.0182(1) 0.0052(1)
C12 0.0239(1) 0.0255(2) 0.0309(1) 0.0004(1) 0.0157(1) -0.0022(1)
C13 0.0618(4) 0.1207(8) 0.0660(4) 0.0592(4) 0.0251(3) 0.0374(5)
C14 0.1054(4) 0.2289(8) 0.0599(3) 0.0630(4) 0.0091(3) 0.0641(5)
C15 0.1054(4) 0.2289(8) 0.0599(3) 0.0630(4) 0.0091(3) 0.0641(5)
C16 0.1054(4) 0.2289(8) 0.0599(3) 0.0630(4) 0.0091(3) 0.0641(5)
C21 0.0304(1) 0.0239(2) 0.0305(1) 0.0007(1) 0.0194(1) 0.0025(1)
C22 0.0233(1) 0.0260(2) 0.0298(1) -0.0006(1) 0.0169(1) -0.0015(1)
C23 0.0618(4) 0.1207(8) 0.0660(4) 0.0592(4) 0.0251(3) 0.0374(5)
C24 0.1054(4) 0.2289(8) 0.0599(3) 0.0630(4) 0.0091(3) 0.0641(5)
C25 0.1054(4) 0.2289(8) 0.0599(3) 0.0630(4) 0.0091(3) 0.0641(5)
C26 0.1054(4) 0.2289(8) 0.0599(3) 0.0630(4) 0.0091(3) 0.0641(5)
C33 0.0713(3) 0.1342(6) 0.0459(2) 0.0454(3) 0.0262(2) 0.0503(4)
C34 0.1026(4) 0.1928(6) 0.0648(3) 0.0496(3) 0.0151(3) 0.0738(3)
C35 0.1026(4) 0.1928(6) 0.0648(3) 0.0496(3) 0.0151(3) 0.0738(3)
C36 0.1026(4) 0.1928(6) 0.0648(3) 0.0496(3) 0.0151(3) 0.0738(3)
C43 0.0713(3) 0.1342(6) 0.0459(2) 0.0454(3) 0.0262(2) 0.0503(4)
C44 0.1026(4) 0.1928(6) 0.0648(3) 0.0496(3) 0.0151(3) 0.0738(3)
C45 0.1026(4) 0.1928(6) 0.0648(3) 0.0496(3) 0.0151(3) 0.0738(3)
C46 0.1026(4) 0.1928(6) 0.0648(3) 0.0496(3) 0.0151(3) 0.0738(3)
C111 0.0320(2) 0.0380(2) 0.0322(2) 0.0060(2) 0.0175(1) 0.0087(2)
C112 0.0227(2) 0.0414(3) 0.0199(2) 0.0149(2) 0.0121(2) 0.0057(2)
C113 0.0334(2) 0.0649(4) 0.0391(2) 0.0123(3) 0.0118(2) 0.0180(2)
C114 0.0464(3) 0.0715(6) 0.0392(3) 0.0189(3) 0.0147(2) 0.0205(3)
C115 0.0584(4) 0.1058(7) 0.0452(3) 0.0453(4) 0.0272(3) 0.0098(4)
C116 0.0329(2) 0.0677(4) 0.0443(2) 0.0236(2) 0.0202(1) 0.0037(3)
C121 0.0275(1) 0.0344(2) 0.0349(2) 0.0043(2) 0.0200(1) 0.0061(1)
C122 0.0499(2) 0.0358(2) 0.0516(2) 0.0060(2) 0.0368(1) 0.0050(2)
C123 0.0617(2) 0.0420(3) 0.0597(2) 0.0100(2) 0.0365(2) 0.0194(2)
C124 0.0451(2) 0.0665(3) 0.0620(2) 0.0084(2) 0.0318(2) 0.0242(2)
C125 0.0352(2) 0.0730(4) 0.0672(2) 0.0032(2) 0.0355(1) 0.0076(2)
C126 0.0336(2) 0.0428(3) 0.0533(2) 0.0049(2) 0.0279(1) 0.0024(2)
C131 0.0279(1) 0.0366(2) 0.0335(1) 0.0095(2) 0.0205(1) 0.0070(2)
C132 0.0500(2) 0.0357(2) 0.0466(2) 0.0073(2) 0.0258(1) 0.0009(2)
C133 0.0764(3) 0.0414(3) 0.0731(3) 0.0241(2) 0.0384(2) 0.0079(2)
C134 0.0716(3) 0.0748(4) 0.0584(2) 0.0385(2) 0.0312(2) 0.0225(3)
C135 0.0702(3) 0.0804(4) 0.0353(2) 0.0161(2) 0.0193(2) 0.0087(3)
C136 0.0478(2) 0.0504(3) 0.0401(2) 0.0033(2) 0.0210(2) 0.0031(2)
C141 0.0320(2) 0.0380(2) 0.0322(2) 0.0060(2) 0.0175(1) 0.0087(2)
C142 0.0530(4) 0.0598(7) 0.0307(3) 0.0216(4) 0.0333(2) 0.0026(5)
C143 0.0334(2) 0.0649(4) 0.0391(2) 0.0123(3) 0.0118(2) 0.0180(2)
C144 0.0464(3) 0.0715(6) 0.0392(3) 0.0189(3) 0.0147(2) 0.0205(3)
C145 0.0424(5) 0.0516(7) 0.0479(5) 0.0045(5) 0.0177(4) -0.0156(5)
C146 0.0329(2) 0.0677(4) 0.0443(2) 0.0236(2) 0.0202(1) 0.0037(3)
C211 0.0304(1) 0.0279(2) 0.0306(1) 0.0023(1) 0.0182(1) 0.0048(1)
C212 0.0364(2) 0.0498(3) 0.0425(2) 0.0148(2) 0.0219(1) 0.0088(2)
C213 0.0317(2) 0.0732(4) 0.0449(2) 0.0125(2) 0.0148(2) 0.0146(2)
C214 0.0529(2) 0.0838(4) 0.0372(2) 0.0232(2) 0.0213(2) 0.0290(2)
C215 0.0682(2) 0.0832(4) 0.0520(2) 0.0341(2) 0.0383(2) 0.0194(3)
C216 0.0389(2) 0.0586(3) 0.0421(2) 0.0187(2) 0.0232(1) 0.0073(2)
C221 0.0266(1) 0.0371(2) 0.0286(1) 0.0024(1) 0.0184(1) 0.0049(1)
C222 0.0411(2) 0.0327(2) 0.0450(2) 0.0033(2) 0.0296(1) 0.0036(2)
C223 0.0547(2) 0.0399(2) 0.0486(2) 0.0038(2) 0.0295(1) 0.0151(2)
C224 0.0399(2) 0.0588(3) 0.0528(2) 0.0010(2) 0.0251(1) 0.0194(2)
C225 0.0333(2) 0.0678(3) 0.0547(2) -0.0016(2) 0.0298(1) 0.0028(2)
C226 0.0309(2) 0.0406(2) 0.0469(2) 0.0027(2) 0.0245(1) 0.0001(2)
C231 0.0302(1) 0.0315(2) 0.0324(1) 0.0071(1) 0.0221(1) 0.0049(1)
C232 0.0492(2) 0.0446(3) 0.0356(2) -0.0039(2) 0.0216(1) -0.0008(2)
C233 0.0610(3) 0.0739(4) 0.0340(2) 0.0076(2) 0.0155(2) 0.0036(3)
C234 0.0704(3) 0.0672(3) 0.0528(2) 0.0320(2) 0.0227(2) 0.0116(3)
C235 0.0734(3) 0.0387(3) 0.0667(3) 0.0185(2) 0.0299(2) 0.0031(2)
C236 0.0466(2) 0.0355(2) 0.0425(2) 0.0078(2) 0.0205(1) -0.0024(2)

loop_
_atom_site_label
_atom_site_type_symbol
_atom_site_thermal_displace_type
_atom_site_fract_x
_atom_site_fract_y
_atom_site_fract_z
_atom_site_occupancy
_atom_site_U_iso_or_equiv
_atom_site_calc_flag
_atom_site_refinement_flags
_atom_site_disorder_assembly
_atom_site_disorder_group
Re1 Re Uani 0.28473(1) 0.96622(1) 0.28215(1) 1.000 0.0252(1) . . . .
Re2 Re Uani 0.22080(1) 0.58267(1) 0.22527(1) 1.000 0.0258(1) . . . .
S1 S Uani 0.22447(1) 0.75192(1) 0.29169(1) 1.000 0.0254(1) . . . .
S2 S Uani 0.28036(1) 0.79785(1) 0.21552(1) 1.000 0.0251(1) . . . .
O1 O Uani 0.19712(1) 1.02387(3) 0.21971(1) 1.000 0.0286(1) . . . .
O2 O Uani 0.30905(1) 0.52577(3) 0.28719(1) 1.000 0.0285(1) . . . .
O3 O Uani 0.35036(1) 1.22036(4) 0.25779(1) 1.000 0.0460(1) . . . .
O4 O Uani 0.26774(2) 1.16688(4) 0.35445(1) 1.000 0.0605(1) . . . .
O5 O Uani 0.40973(1) 0.86674(4) 0.36873(1) 1.000 0.0502(1) . . . .
O6 O Uani 0.09598(1) 0.67989(4) 0.13835(1) 1.000 0.0503(1) . . . .
O7 O Uani 0.23682(2) 0.38295(5) 0.15259(1) 1.000 0.0638(1) . . . .
O8 O Uani 0.15462(1) 0.32857(4) 0.24859(1) 1.000 0.0508(1) . . . .
N11 N Uani 0.11927(1) 0.92814(4) 0.23537(1) 1.000 0.0287(1) . . . .
N12 N Uani 0.13299(1) 0.84462(4) 0.30869(1) 1.000 0.0278(1) . . . .
N21 N Uani 0.38566(1) 0.62000(4) 0.26987(1) 1.000 0.0271(1) . . . .
N22 N Uani 0.36949(1) 0.70663(4) 0.19584(1) 1.000 0.0263(1) . . . .
C3 C Uani 0.32642(2) 1.12610(5) 0.26751(1) 1.000 0.0331(1) . . . .
C4 C Uani 0.27387(2) 1.09298(5) 0.32688(2) 1.000 0.0377(1) . . . .
C5 C Uani 0.36297(2) 0.90282(5) 0.33557(1) 1.000 0.0338(1) . . . .
C6 C Uani 0.14260(2) 0.64379(5) 0.17147(1) 1.000 0.0337(1) . . . .
C7 C Uani 0.23157(2) 0.45602(5) 0.18038(2) 1.000 0.0382(1) . . . .
C8 C Uani 0.17891(2) 0.42328(5) 0.23961(2) 1.000 0.0348(1) . . . .
C11 C Uani 0.14052(2) 0.99449(4) 0.20748(1) 1.000 0.0268(1) . . . .
C12 C Uani 0.15317(2) 0.85109(4) 0.27543(1) 1.000 0.0257(1) . . . .
C13 C Uani -0.05887(3) 1.17690(10) 0.01504(3) 0.600 0.0852(3) . . . .
C14 C Uani -0.03330(5) 1.2140(2) -0.01960(3) 0.600 0.1443(3) . . . .
C15 C Uani -0.09402(5) 1.31040(10) 0.02303(4) 0.600 0.1443(3) . . . .
C16 C Uani -0.10627(5) 1.04570(10) -0.00676(4) 0.600 0.1443(3) . . . .
C21 C Uani 0.36578(2) 0.55356(4) 0.29838(1) 1.000 0.0263(1) . . . .
C22 C Uani 0.35131(2) 0.69792(4) 0.23029(1) 1.000 0.0246(1) . . . .
C23 C Uani -0.04182(4) 1.28630(10) 0.02790(3) 0.400 0.0852(3) . . . .
C24 C Uani -0.01839(5) 1.3219(2) -0.00614(4) 0.400 0.1443(3) . . . .
C25 C Uani -0.05237(6) 1.4316(2) 0.04474(5) 0.400 0.1443(3) . . . .
C26 C Uani -0.10380(6) 1.2185(2) -0.00045(5) 0.400 0.1443(3) . . . .
C33 C Uani 0.55518(5) 0.25920(10) 0.47320(4) 0.290 0.0847(2) . . . .
C34 C Uani 0.53860(7) 0.0944(2) 0.46922(6) 0.290 0.1307(3) . . . .
C35 C Uani 0.62287(5) 0.2610(2) 0.48250(6) 0.290 0.1307(3) . . . .
C36 C Uani 0.55924(7) 0.3134(2) 0.52063(4) 0.290 0.1307(3) . . . .
C43 C Uani 0.56327(3) 0.30196(9) 0.47987(2) 0.710 0.0847(2) . . . .
C44 C Uani 0.53616(4) 0.23370(10) 0.51025(3) 0.710 0.1307(3) . . . .
C45 C Uani 0.61069(4) 0.42670(10) 0.50985(3) 0.710 0.1307(3) . . . .
C46 C Uani 0.59791(4) 0.18720(10) 0.46567(3) 0.710 0.1307(3) . . . .
C111 C Uani 0.09156(2) 1.04955(5) 0.15969(1) 0.600 0.0332(1) . . . .
C112 C Uani 0.02721(3) 1.03283(8) 0.14871(2) 0.600 0.0272(1) . . . .
C113 C Uani -0.01884(3) 1.07720(10) 0.10027(3) 0.600 0.0482(2) . . . .
C114 C Uani -0.00463(4) 1.13560(10) 0.06613(3) 0.600 0.0549(2) . . . .
C115 C Uani 0.05857(4) 1.14640(10) 0.07984(3) 0.600 0.0689(3) . . . .
C116 C Uani 0.10610(3) 1.10240(10) 0.12624(3) 0.600 0.0476(2) . . . .
C121 C Uani 0.08483(2) 0.94474(5) 0.30695(1) 1.000 0.0302(1) . . . .
C122 C Uani 0.08647(2) 1.09545(5) 0.29821(2) 1.000 0.0406(1) . . . .
C123 C Uani 0.04037(2) 1.18939(6) 0.29809(2) 1.000 0.0515(1) . . . .
C124 C Uani -0.00526(2) 1.13292(7) 0.30764(2) 1.000 0.0554(1) . . . .
C125 C Uani -0.00596(2) 0.98286(7) 0.31706(2) 1.000 0.0539(2) . . . .
C126 C Uani 0.03900(2) 0.88713(6) 0.31660(2) 1.000 0.0403(1) . . . .
C131 C Uani 0.15872(2) 0.73835(5) 0.34857(1) 1.000 0.0303(1) . . . .
C132 C Uani 0.14528(2) 0.58822(5) 0.33942(2) 1.000 0.0431(1) . . . .
C133 C Uani 0.17006(3) 0.48930(6) 0.37847(2) 1.000 0.0627(2) . . . .
C134 C Uani 0.20662(3) 0.54180(7) 0.42516(2) 1.000 0.0683(2) . . . .
C135 C Uani 0.21887(3) 0.69031(7) 0.43350(2) 1.000 0.0646(2) . . . .
C136 C Uani 0.19487(2) 0.79096(6) 0.39525(2) 1.000 0.0462(1) . . . .
C141 C Uani 0.09156(2) 1.04955(5) 0.15969(1) 0.400 0.0332(1) . . . .
C142 C Uani 0.02833(5) 1.04900(10) 0.13954(3) 0.400 0.0423(3) . . . .
C143 C Uani -0.01569(5) 1.1198(2) 0.10196(4) 0.400 0.0482(2) . . . .
C144 C Uani 0.00580(5) 1.2053(2) 0.07465(4) 0.400 0.0549(2) . . . .
C145 C Uani 0.07021(5) 1.2164(2) 0.09035(4) 0.400 0.0490(3) . . . .
C146 C Uani 0.11376(5) 1.1477(2) 0.13235(4) 0.400 0.0476(2) . . . .
C211 C Uani 0.41546(2) 0.49187(5) 0.34493(1) 1.000 0.0282(1) . . . .
C212 C Uani 0.47910(2) 0.50999(6) 0.35929(2) 1.000 0.0417(1) . . . .
C213 C Uani 0.52465(2) 0.44566(7) 0.40209(2) 1.000 0.0515(2) . . . .
C214 C Uani 0.50903(2) 0.36009(7) 0.43143(2) 1.000 0.0582(2) . . . .
C215 C Uani 0.44510(2) 0.34200(7) 0.41621(2) 1.000 0.0639(2) . . . .
C216 C Uani 0.39920(2) 0.40750(6) 0.37418(2) 1.000 0.0450(1) . . . .
C221 C Uani 0.41667(2) 0.60711(5) 0.19563(1) 1.000 0.0287(1) . . . .
C222 C Uani 0.41715(2) 0.45633(5) 0.20546(1) 1.000 0.0359(1) . . . .
C223 C Uani 0.46158(2) 0.36417(6) 0.20302(2) 1.000 0.0458(1) . . . .
C224 C Uani 0.50374(2) 0.42148(6) 0.18981(2) 1.000 0.0494(1) . . . .
C225 C Uani 0.50243(2) 0.57069(6) 0.17899(2) 1.000 0.0483(1) . . . .
C226 C Uani 0.45901(2) 0.66538(5) 0.18213(2) 1.000 0.0371(1) . . . .
C231 C Uani 0.34215(2) 0.81561(5) 0.15684(1) 1.000 0.0284(1) . . . .
C232 C Uani 0.30166(2) 0.76793(6) 0.11045(2) 1.000 0.0427(1) . . . .
C233 C Uani 0.27567(2) 0.87165(7) 0.07318(2) 1.000 0.0594(2) . . . .
C234 C Uani 0.29021(3) 1.01903(7) 0.08218(2) 1.000 0.0664(2) . . . .
C235 C Uani 0.33150(3) 1.06637(6) 0.12899(2) 1.000 0.0612(2) . . . .
C236 C Uani 0.35822(2) 0.96447(5) 0.16696(2) 1.000 0.0420(1) . . . .
C61 C Uiso 0.30903(3) 0.10335(8) 0.56056(2) 0.540 0.1012(5) . . . .
C62 C Uiso 0.24438(3) 0.08940(10) 0.53028(3) 0.540 0.1088(5) . . . .
C63 C Uiso 0.21819(4) 0.11980(10) 0.48070(3) 0.540 0.0993(5) . . . .
C64 C Uiso 0.25665(6) 0.16430(10) 0.46141(3) 0.540 0.0807(4) . . . .
C65 C Uiso 0.32130(6) 0.1783(2) 0.49170(3) 0.540 0.1222(6) . . . .
C66 C Uiso 0.34749(4) 0.14780(10) 0.54127(3) 0.540 0.1321(7) . . . .
C51 C Uiso 0.28334(4) 0.13410(10) 0.48797(3) 0.460 0.1220(7) . . . .
C52 C Uiso 0.30269(5) 0.11250(10) 0.53720(3) 0.460 0.1117(6) . . . .
C53 C Uiso 0.25848(7) 0.1109(2) 0.55348(4) 0.460 0.1051(6) . . . .
C54 C Uiso 0.19491(6) 0.1309(2) 0.52053(6) 0.460 0.1186(7) . . . .
C55 C Uiso 0.17555(4) 0.1525(2) 0.47130(5) 0.460 0.1129(7) . . . .
C56 C Uiso 0.21977(4) 0.15410(10) 0.45502(4) 0.460 0.1082(6) . . . .
H14A H Uiso -0.01120 1.12660 -0.02300 0.600 0.2160 . . . .
H14B H Uiso -0.00390 1.29850 -0.00650 0.600 0.2160 . . . .
H14C H Uiso -0.06830 1.24100 -0.05160 0.600 0.2160 . . . .
H15A H Uiso -0.12820 1.34390 -0.00850 0.600 0.2160 . . . .
H15B H Uiso -0.06440 1.39300 0.03880 0.600 0.2160 . . . .
H15C H Uiso -0.11170 1.27850 0.04390 0.600 0.2160 . . . .
H16A H Uiso -0.14060 1.07480 -0.03880 0.600 0.2160 . . . .
H16B H Uiso -0.12360 1.02190 0.01500 0.600 0.2160 . . . .
H16C H Uiso -0.08460 0.95760 -0.01020 0.600 0.2160 . . . .
H24A H Uiso -0.05180 1.37100 -0.03510 0.400 0.2160 . . . .
H24B H Uiso -0.00560 1.22940 -0.01580 0.400 0.2160 . . . .
H24C H Uiso 0.01800 1.38920 0.00970 0.400 0.2160 . . . .
H25A H Uiso -0.06910 1.50290 0.01760 0.400 0.2160 . . . .
H25B H Uiso -0.01240 1.46940 0.07110 0.400 0.2160 . . . .
H25C H Uiso -0.08270 1.41950 0.05680 0.400 0.2160 . . . .
H26A H Uiso -0.09980 1.12550 -0.01540 0.400 0.2160 . . . .
H26B H Uiso -0.13160 1.28810 -0.02610 0.400 0.2160 . . . .
H26C H Uiso -0.12170 1.19620 0.02100 0.400 0.2160 . . . .
H34A H Uiso 0.57260 0.03980 0.49640 0.290 0.1960 . . . .
H34B H Uiso 0.53330 0.05490 0.43820 0.290 0.1960 . . . .
H34C H Uiso 0.49920 0.08170 0.47050 0.290 0.1960 . . . .
H35A H Uiso 0.62360 0.23730 0.45220 0.290 0.1960 . . . .
H35B H Uiso 0.64760 0.18640 0.50740 0.290 0.1960 . . . .
H35C H Uiso 0.64110 0.36070 0.49390 0.290 0.1960 . . . .
H36A H Uiso 0.57120 0.41950 0.52540 0.290 0.1960 . . . .
H36B H Uiso 0.59100 0.25470 0.54790 0.290 0.1960 . . . .
H36C H Uiso 0.51820 0.30110 0.51920 0.290 0.1960 . . . .
H44A H Uiso 0.51490 0.31170 0.51900 0.710 0.1960 . . . .
H44B H Uiso 0.57030 0.19000 0.54000 0.710 0.1960 . . . .
H44C H Uiso 0.50580 0.15540 0.49130 0.710 0.1960 . . . .
H45A H Uiso 0.62910 0.46950 0.49070 0.710 0.1960 . . . .
H45B H Uiso 0.64420 0.38420 0.54020 0.710 0.1960 . . . .
H45C H Uiso 0.58870 0.50550 0.51760 0.710 0.1960 . . . .
H46A H Uiso 0.56900 0.10590 0.44720 0.710 0.1960 . . . .
H46B H Uiso 0.63350 0.14640 0.49520 0.710 0.1960 . . . .
H46C H Uiso 0.61350 0.23530 0.44540 0.710 0.1960 . . . .
H112 H Uiso 0.01580 0.99510 0.17180 0.600 0.0330 . . . .
H113 H Uiso -0.06210 1.06540 0.09130 0.600 0.0580 . . . .
H115 H Uiso 0.07040 1.18490 0.05710 0.600 0.0830 . . . .
H116 H Uiso 0.14910 1.11020 0.13400 0.600 0.0570 . . . .
H122 H Uiso 0.11860 1.13490 0.29230 1.000 0.0490 . . . .
H123 H Uiso 0.04060 1.29310 0.29140 1.000 0.0620 . . . .
H124 H Uiso -0.03640 1.19760 0.30770 1.000 0.0660 . . . .
H125 H Uiso -0.03740 0.94430 0.32390 1.000 0.0650 . . . .
H126 H Uiso 0.03820 0.78320 0.32290 1.000 0.0480 . . . .
H132 H Uiso 0.11960 0.55310 0.30710 1.000 0.0520 . . . .
H133 H Uiso 0.16170 0.38510 0.37290 1.000 0.0750 . . . .
H134 H Uiso 0.22340 0.47360 0.45180 1.000 0.0820 . . . .
H135 H Uiso 0.24420 0.72540 0.46590 1.000 0.0770 . . . .
H136 H Uiso 0.20320 0.89510 0.40110 1.000 0.0550 . . . .
H142 H Uiso 0.01280 0.98530 0.15560 0.400 0.0510 . . . .
H143 H Uiso -0.05890 1.11440 0.09350 0.400 0.0580 . . . .
H145 H Uiso 0.08420 1.27260 0.07160 0.400 0.0590 . . . .
H146 H Uiso 0.15760 1.16230 0.14400 0.400 0.0570 . . . .
H212 H Uiso 0.49140 0.56690 0.33960 1.000 0.0500 . . . .
H213 H Uiso 0.56790 0.46080 0.41150 1.000 0.0620 . . . .
H215 H Uiso 0.43280 0.28270 0.43540 1.000 0.0770 . . . .
H216 H Uiso 0.35600 0.39460 0.36520 1.000 0.0540 . . . .
H222 H Uiso 0.38730 0.41610 0.21380 1.000 0.0430 . . . .
H223 H Uiso 0.46290 0.26070 0.21050 1.000 0.0550 . . . .
H224 H Uiso 0.53400 0.35750 0.18820 1.000 0.0590 . . . .
H225 H Uiso 0.53130 0.60940 0.16930 1.000 0.0580 . . . .
H226 H Uiso 0.45840 0.76910 0.17510 1.000 0.0440 . . . .
H232 H Uiso 0.29160 0.66470 0.10400 1.000 0.0510 . . . .
H233 H Uiso 0.24740 0.83950 0.04090 1.000 0.0710 . . . .
H234 H Uiso 0.27200 1.08970 0.05630 1.000 0.0800 . . . .
H235 H Uiso 0.34160 1.16970 0.13520 1.000 0.0730 . . . .
H236 H Uiso 0.38690 0.99630 0.19920 1.000 0.0500 . . . .
H61 H Uiso 0.32690 0.08250 0.59440 0.540 0.1210 . . . .
H62 H Uiso 0.21810 0.05900 0.54350 0.540 0.1310 . . . .
H63 H Uiso 0.17400 0.11030 0.46000 0.540 0.1190 . . . .
H64 H Uiso 0.23880 0.18520 0.42750 0.540 0.0970 . . . .
H65 H Uiso 0.34760 0.20870 0.47850 0.540 0.1470 . . . .
H66 H Uiso 0.39170 0.15740 0.56200 0.540 0.1580 . . . .
H51 H Uiso 0.31360 0.13520 0.47680 0.460 0.1460 . . . .
H52 H Uiso 0.34610 0.09880 0.55970 0.460 0.1340 . . . .
H53 H Uiso 0.27170 0.09610 0.58710 0.460 0.1260 . . . .
H54 H Uiso 0.16470 0.12980 0.53170 0.460 0.1420 . . . .
H55 H Uiso 0.13210 0.16620 0.44880 0.460 0.1360 . . . .
H56 H Uiso 0.20650 0.16890 0.42140 0.460 0.1300 . . . .

loop_
_atom_type_symbol
_atom_type_description
_atom_type_scat_dispersion_real
_atom_type_scat_dispersion_imag
_atom_type_scat_source
C C 0.0033 0.0016 ' International Tables Vol C Tables 4.2.6.8 and 6.1.1.4'
H H 0.0000 0.0000 ' International Tables Vol C Tables 4.2.6.8 and 6.1.1.4'
N N 0.0061 0.0033 ' International Tables Vol C Tables 4.2.6.8 and 6.1.1.4'
O O 0.0106 0.0060 ' International Tables Vol C Tables 4.2.6.8 and 6.1.1.4'
Re Re -1.0185 7.2310 ' International Tables Vol C Tables 4.2.6.8 and 6.1.1.4'
S S 0.1246 0.1234 ' International Tables Vol C Tables 4.2.6.8 and 6.1.1.4'

loop_
_geom_angle_atom_site_label_1
_geom_angle_atom_site_label_2
_geom_angle_atom_site_label_3
_geom_angle
_geom_angle_site_symmetry_1
_geom_angle_site_symmetry_2
_geom_angle_site_symmetry_3
_geom_angle_publ_flag
S1 Re1 S2 81.35(1) . . . yes
S1 Re1 O1 85.12(1) . . . yes
S1 Re1 C3 173.91(1) . . . yes
S1 Re1 C4 94.06(2) . . . yes
S1 Re1 C5 93.33(1) . . . yes
S2 Re1 O1 76.24(1) . . . yes
S2 Re1 C3 93.59(1) . . . yes
S2 Re1 C4 170.99(2) . . . yes
S2 Re1 C5 100.03(1) . . . yes
O1 Re1 C3 90.41(1) . . . yes
O1 Re1 C4 95.72(2) . . . yes
O1 Re1 C5 176.13(1) . . . yes
C3 Re1 C4 90.48(2) . . . yes
C3 Re1 C5 90.88(2) . . . yes
C4 Re1 C5 87.93(2) . . . yes
S1 Re2 S2 81.28(1) . . . yes
S1 Re2 O2 77.00(1) . . . yes
S1 Re2 C6 100.36(1) . . . yes
S1 Re2 C7 171.39(2) . . . yes
S1 Re2 C8 93.65(2) . . . yes
S2 Re2 O2 84.85(1) . . . yes
S2 Re2 C6 93.31(1) . . . yes
S2 Re2 C7 94.19(2) . . . yes
S2 Re2 C8 174.19(2) . . . yes
O2 Re2 C6 176.97(1) . . . yes
O2 Re2 C7 95.37(2) . . . yes
O2 Re2 C8 91.25(2) . . . yes
C6 Re2 C7 87.16(2) . . . yes
C6 Re2 C8 90.39(2) . . . yes
C7 Re2 C8 90.46(2) . . . yes
Re1 S1 Re2 98.58(1) . . . yes
Re1 S1 C12 97.24(1) . . . yes
Re2 S1 C12 114.59(1) . . . yes
Re1 S2 Re2 98.78(1) . . . yes
Re1 S2 C22 115.52(1) . . . yes
Re2 S2 C22 97.11(1) . . . yes
Re1 O1 C11 132.91(2) . . . yes
Re2 O2 C21 132.76(2) . . . yes
C11 N11 C12 126.22(4) . . . yes
C12 N12 C121 121.99(3) . . . yes
C12 N12 C131 121.88(3) . . . yes
C121 N12 C131 116.13(3) . . . yes
C21 N21 C22 126.63(4) . . . yes
C22 N22 C221 122.01(3) . . . yes
C22 N22 C231 121.30(3) . . . yes
C221 N22 C231 116.68(3) . . . yes
Re1 C3 O3 178.54(3) . . . yes
Re1 C4 O4 178.62(4) . . . yes
Re1 C5 O5 177.99(4) . . . yes
Re2 C6 O6 178.49(4) . . . yes
Re2 C7 O7 178.10(5) . . . yes
Re2 C8 O8 179.27(5) . . . yes
O1 C11 N11 126.53(3) . . . yes
O1 C11 C111 117.59(4) . . . yes
O1 C11 C141 117.59(4) . . . yes
N11 C11 C111 115.63(4) . . . yes
N11 C11 C141 115.63(4) . . . yes
S1 C12 N11 127.29(3) . . . yes
S1 C12 N12 114.88(2) . . . yes
N11 C12 N12 117.83(4) . . . yes
C14 C13 C15 112.99(9) . . . no
C14 C13 C16 108.71(9) . . . no
C14 C13 C114 110.71(8) . . . no
C15 C13 C16 107.70(8) . . . no
C15 C13 C114 105.95(7) . . . no
C16 C13 C114 110.74(7) . . . no
O2 C21 N21 126.36(3) . . . yes
O2 C21 C211 117.24(4) . . . yes
N21 C21 C211 116.00(4) . . . yes
S2 C22 N21 127.02(3) . . . yes
S2 C22 N22 114.11(2) . . . yes
N21 C22 N22 118.87(4) . . . yes
C25 C23 C26 106.21(11) . . . no
C25 C23 C144 104.76(9) . . . no
C26 C23 C144 117.59(11) . . . no
C24 C23 C144 114.73(10) . . . no
C24 C23 C25 105.37(11) . . . no
C24 C23 C26 107.15(9) . . . no
C34 C33 C214 116.41(10) . . . no
C35 C33 C214 115.54(10) . . . no
C36 C33 C214 108.78(9) . . . no
C34 C33 C35 104.16(12) . . . no
C34 C33 C36 106.23(12) . . . no
C35 C33 C36 104.74(11) . . . no
C44 C43 C45 109.12(6) . . . no
C45 C43 C46 108.01(7) . . . no
C44 C43 C46 112.24(7) . . . no
C44 C43 C214 109.28(6) . . . no
C46 C43 C214 105.58(5) . . . no
C45 C43 C214 112.62(6) . . . no
C11 C111 C116 121.57(5) . . . no
C112 C111 C116 120.98(5) . . . no
C11 C111 C112 117.25(4) . . . no
C111 C112 C113 115.13(6) . . . no
C112 C113 C114 124.51(8) . . . no
C13 C114 C115 124.50(8) . . . no
C113 C114 C115 116.22(8) . . . no
C13 C114 C113 119.21(9) . . . no
C114 C115 C116 122.31(8) . . . no
C111 C116 C115 120.81(8) . . . no
N12 C121 C122 120.67(4) . . . yes
C122 C121 C126 120.66(5) . . . no
N12 C121 C126 118.59(4) . . . yes
C121 C122 C123 119.22(5) . . . no
C122 C123 C124 120.40(5) . . . no
C123 C124 C125 119.98(5) . . . no
C124 C125 C126 120.45(5) . . . no
C121 C126 C125 119.28(5) . . . no
C132 C131 C136 121.31(4) . . . no
N12 C131 C136 118.74(4) . . . yes
N12 C131 C132 119.93(3) . . . yes
C131 C132 C133 118.58(5) . . . no
C132 C133 C134 120.11(5) . . . no
C133 C134 C135 120.45(5) . . . no
C134 C135 C136 120.54(5) . . . no
C131 C136 C135 119.00(5) . . . no
C11 C141 C142 130.58(5) . . . no
C11 C141 C146 116.16(6) . . . no
C142 C141 C146 112.12(7) . . . no
C141 C142 C143 132.01(11) . . . no
C142 C143 C144 115.15(12) . . . no
C143 C144 C145 119.95(12) . . . no
C23 C144 C145 119.96(12) . . . no
C23 C144 C143 120.09(11) . . . no
C144 C145 C146 121.22(13) . . . no
C141 C146 C145 119.24(11) . . . no
C212 C211 C216 118.37(4) . . . no
C21 C211 C212 121.56(4) . . . no
C21 C211 C216 119.99(5) . . . no
C211 C212 C213 120.38(5) . . . no
C212 C213 C214 121.82(5) . . . no
C213 C214 C215 116.96(5) . . . no
C43 C214 C213 117.64(5) . . . no
C43 C214 C215 125.25(5) . . . no
C33 C214 C213 124.77(7) . . . no
C33 C214 C215 117.09(7) . . . no
C214 C215 C216 121.95(5) . . . no
C211 C216 C215 120.50(5) . . . no
N22 C221 C226 118.17(4) . . . yes
C222 C221 C226 120.44(5) . . . no
N22 C221 C222 121.25(4) . . . yes
C221 C222 C223 119.37(5) . . . no
C222 C223 C224 120.38(5) . . . no
C223 C224 C225 120.32(5) . . . no
C224 C225 C226 120.13(5) . . . no
C221 C226 C225 119.34(4) . . . no
N22 C231 C232 119.13(4) . . . yes
N22 C231 C236 119.42(3) . . . yes
C232 C231 C236 121.44(4) . . . no
C231 C232 C233 119.21(5) . . . no
C232 C233 C234 120.59(5) . . . no
C233 C234 C235 119.96(5) . . . no
C234 C235 C236 120.53(5) . . . no
C231 C236 C235 118.27(5) . . . no
C13 C14 H14A 110.00 . . . no
C13 C14 H14B 109.00 . . . no
C13 C14 H14C 109.00 . . . no
H14A C14 H14B 109.00 . . . no
H14A C14 H14C 109.00 . . . no
H14B C14 H14C 109.00 . . . no
C13 C15 H15A 110.00 . . . no
C13 C15 H15B 109.00 . . . no
C13 C15 H15C 109.00 . . . no
H15A C15 H15B 110.00 . . . no
H15A C15 H15C 109.00 . . . no
H15B C15 H15C 109.00 . . . no
C13 C16 H16A 109.00 . . . no
C13 C16 H16B 109.00 . . . no
C13 C16 H16C 109.00 . . . no
H16A C16 H16B 109.00 . . . no
H16A C16 H16C 110.00 . . . no
H16B C16 H16C 110.00 . . . no
H24A C24 H24C 109.00 . . . no
H24B C24 H24C 109.00 . . . no
C23 C24 H24B 109.00 . . . no
C23 C24 H24C 110.00 . . . no
C23 C24 H24A 109.00 . . . no
H24A C24 H24B 110.00 . . . no
C23 C25 H25A 110.00 . . . no
C23 C25 H25B 110.00 . . . no
C23 C25 H25C 109.00 . . . no
H25A C25 H25B 109.00 . . . no
H25A C25 H25C 109.00 . . . no
H25B C25 H25C 109.00 . . . no
C23 C26 H26B 109.00 . . . no
C23 C26 H26C 110.00 . . . no
C23 C26 H26A 109.00 . . . no
H26B C26 H26C 109.00 . . . no
H26A C26 H26B 109.00 . . . no
H26A C26 H26C 109.00 . . . no
C33 C34 H34C 109.00 . . . no
H34A C34 H34B 109.00 . . . no
H34A C34 H34C 109.00 . . . no
H34B C34 H34C 109.00 . . . no
C33 C34 H34A 109.00 . . . no
C33 C34 H34B 109.00 . . . no
H35B C35 H35C 109.00 . . . no
C33 C35 H35C 109.00 . . . no
C33 C35 H35A 110.00 . . . no
C33 C35 H35B 110.00 . . . no
H35A C35 H35B 109.00 . . . no
H35A C35 H35C 109.00 . . . no
C33 C36 H36A 109.00 . . . no
H36B C36 H36C 109.00 . . . no
C33 C36 H36B 109.00 . . . no
C33 C36 H36C 110.00 . . . no
H36A C36 H36B 110.00 . . . no
H36A C36 H36C 110.00 . . . no
C43 C44 H44C 109.00 . . . no
H44A C44 H44B 109.00 . . . no
C43 C44 H44B 109.00 . . . no
C43 C44 H44A 109.00 . . . no
H44B C44 H44C 109.00 . . . no
H44A C44 H44C 110.00 . . . no
H45A C45 H45C 109.00 . . . no
H45A C45 H45B 110.00 . . . no
C43 C45 H45A 109.00 . . . no
C43 C45 H45B 109.00 . . . no
C43 C45 H45C 109.00 . . . no
H45B C45 H45C 109.00 . . . no
H46A C46 H46B 109.00 . . . no
H46A C46 H46C 109.00 . . . no
C43 C46 H46A 109.00 . . . no
C43 C46 H46B 109.00 . . . no
H46B C46 H46C 110.00 . . . no
C43 C46 H46C 109.00 . . . no
C111 C112 H112 122.00 . . . no
C113 C112 H112 122.00 . . . no
C112 C113 H113 118.00 . . . no
C114 C113 H113 118.00 . . . no
C114 C115 H115 119.00 . . . no
C116 C115 H115 119.00 . . . no
C115 C116 H116 120.00 . . . no
C111 C116 H116 120.00 . . . no
C121 C122 H122 120.00 . . . no
C123 C122 H122 120.00 . . . no
C124 C123 H123 120.00 . . . no
C122 C123 H123 120.00 . . . no
C125 C124 H124 120.00 . . . no
C123 C124 H124 120.00 . . . no
C126 C125 H125 120.00 . . . no
C124 C125 H125 120.00 . . . no
C121 C126 H126 120.00 . . . no
C125 C126 H126 120.00 . . . no
C131 C132 H132 121.00 . . . no
C133 C132 H132 121.00 . . . no
C134 C133 H133 120.00 . . . no
C132 C133 H133 120.00 . . . no
C133 C134 H134 120.00 . . . no
C135 C134 H134 120.00 . . . no
C136 C135 H135 120.00 . . . no
C134 C135 H135 120.00 . . . no
C131 C136 H136 120.00 . . . no
C135 C136 H136 121.00 . . . no
C143 C142 H142 114.00 . . . no
C141 C142 H142 114.00 . . . no
C144 C143 H143 122.00 . . . no
C142 C143 H143 122.00 . . . no
C144 C145 H145 119.00 . . . no
C146 C145 H145 119.00 . . . no
C141 C146 H146 120.00 . . . no
C145 C146 H146 120.00 . . . no
C211 C212 H212 120.00 . . . no
C213 C212 H212 120.00 . . . no
C212 C213 H213 119.00 . . . no
C214 C213 H213 119.00 . . . no
C216 C215 H215 119.00 . . . no
C214 C215 H215 119.00 . . . no
C215 C216 H216 120.00 . . . no
C211 C216 H216 120.00 . . . no
C223 C222 H222 120.00 . . . no
C221 C222 H222 120.00 . . . no
C222 C223 H223 120.00 . . . no
C224 C223 H223 120.00 . . . no
C223 C224 H224 120.00 . . . no
C225 C224 H224 120.00 . . . no
C224 C225 H225 120.00 . . . no
C226 C225 H225 120.00 . . . no
C225 C226 H226 120.00 . . . no
C221 C226 H226 120.00 . . . no
C233 C232 H232 120.00 . . . no
C231 C232 H232 120.00 . . . no
C234 C233 H233 120.00 . . . no
C232 C233 H233 120.00 . . . no
C233 C234 H234 120.00 . . . no
C235 C234 H234 120.00 . . . no
C236 C235 H235 120.00 . . . no
C234 C235 H235 120.00 . . . no
C235 C236 H236 121.00 . . . no
C231 C236 H236 121.00 . . . no
C62 C61 C66 120.00(6) . . . no
C61 C62 C63 120.01(8) . . . no
C62 C63 C64 120.00(9) . . . no
C63 C64 C65 119.99(8) . . . no
C64 C65 C66 120.01(12) . . . no
C61 C66 C65 120.00(10) . . . no
C62 C61 H61 120.00 . . . no
C66 C61 H61 120.00 . . . no
C61 C62 H62 120.00 . . . no
C63 C62 H62 120.00 . . . no
C62 C63 H63 120.00 . . . no
C64 C63 H63 120.00 . . . no
C63 C64 H64 120.00 . . . no
C65 C64 H64 120.00 . . . no
C64 C65 H65 120.00 . . . no
C66 C65 H65 120.00 . . . no
C61 C66 H66 120.00 . . . no
C65 C66 H66 120.00 . . . no
C52 C51 C56 119.99(10) . . . no
C51 C52 C53 120.01(10) . . . no
C52 C53 C54 120.00(11) . . . no
C53 C54 C55 120.00(14) . . . no
C54 C55 C56 120.00(13) . . . no
C51 C56 C55 120.01(10) . . . no
C52 C51 H51 120.00 . . . no
C56 C51 H51 120.00 . . . no
C51 C52 H52 120.00 . . . no
C53 C52 H52 120.00 . . . no
C52 C53 H53 120.00 . . . no
C54 C53 H53 120.00 . . . no
C53 C54 H54 120.00 . . . no
C55 C54 H54 120.00 . . . no
C54 C55 H55 120.00 . . . no
C56 C55 H55 120.00 . . . no
C51 C56 H56 120.00 . . . no
C55 C56 H56 120.00 . . . no

loop_
_geom_bond_atom_site_label_1
_geom_bond_atom_site_label_2
_geom_bond_distance
_geom_bond_site_symmetry_1
_geom_bond_site_symmetry_2
_geom_bond_publ_flag
Re1 S1 2.5098(1) . . yes
Re1 S2 2.5303(1) . . yes
Re1 O1 2.1402(3) . . yes
Re1 C3 1.9268(5) . . yes
Re1 C4 1.9140(5) . . yes
Re1 C5 1.9094(4) . . yes
Re2 S1 2.5358(1) . . yes
Re2 S2 2.5076(1) . . yes
Re2 O2 2.1403(3) . . yes
Re2 C6 1.9077(4) . . yes
Re2 C7 1.9165(5) . . yes
Re2 C8 1.9220(5) . . yes
S1 C12 1.7820(5) . . yes
S2 C22 1.7875(5) . . yes
O1 C11 1.2599(6) . . yes
O2 C21 1.2676(6) . . yes
O3 C3 1.1432(6) . . yes
O4 C4 1.1510(6) . . yes
O5 C5 1.1524(5) . . yes
O6 C6 1.1500(5) . . yes
O7 C7 1.1421(7) . . yes
O8 C8 1.1399(6) . . yes
N11 C11 1.3455(5) . . yes
N11 C12 1.3132(4) . . yes
N12 C12 1.3475(5) . . yes
N12 C121 1.4493(6) . . yes
N12 C131 1.4472(5) . . yes
N21 C21 1.3393(5) . . yes
N21 C22 1.3095(4) . . yes
N22 C22 1.3489(5) . . yes
N22 C221 1.4498(6) . . yes
N22 C231 1.4470(5) . . yes
C11 C111 1.4735(5) . . no
C11 C141 1.4735(5) . . no
C13 C14 1.5216(14) . . no
C13 C15 1.5533(14) . . no
C13 C16 1.5488(14) . . no
C13 C114 1.5456(12) . . no
C21 C211 1.4765(5) . . no
C23 C25 1.468(2) . . no
C23 C26 1.4561(19) . . no
C23 C24 1.4630(16) . . no
C23 C144 1.5373(16) . . no
C33 C35 1.520(2) . . no
C33 C36 1.5181(17) . . no
C33 C214 1.5355(12) . . no
C33 C34 1.514(2) . . no
C43 C44 1.5192(12) . . no
C43 C46 1.5200(13) . . no
C43 C214 1.5392(8) . . no
C43 C45 1.5487(12) . . no
C111 C112 1.4323(9) . . no
C111 C116 1.3407(9) . . no
C112 C113 1.4371(10) . . no
C113 C114 1.3732(13) . . no
C114 C115 1.3790(15) . . no
C115 C116 1.4047(12) . . no
C121 C126 1.3823(8) . . no
C121 C122 1.3774(6) . . no
C122 C123 1.3948(8) . . no
C123 C124 1.3722(8) . . no
C124 C125 1.3736(9) . . no
C125 C126 1.3896(8) . . no
C131 C136 1.3731(6) . . no
C131 C132 1.3764(6) . . no
C132 C133 1.3873(7) . . no
C133 C134 1.3742(8) . . no
C134 C135 1.3562(9) . . no
C135 C136 1.3805(8) . . no
C141 C142 1.3453(13) . . no
C141 C146 1.4941(15) . . no
C142 C143 1.3069(16) . . no
C143 C144 1.419(2) . . no
C144 C145 1.3943(19) . . no
C145 C146 1.3700(18) . . no
C211 C212 1.3908(8) . . no
C211 C216 1.3812(7) . . no
C212 C213 1.3833(8) . . no
C213 C214 1.3800(8) . . no
C214 C215 1.3920(8) . . no
C215 C216 1.3767(8) . . no
C221 C222 1.3796(6) . . no
C221 C226 1.3850(7) . . no
C222 C223 1.3855(7) . . no
C223 C224 1.3719(8) . . no
C224 C225 1.3710(8) . . no
C225 C226 1.3890(8) . . no
C231 C232 1.3693(6) . . no
C231 C236 1.3780(6) . . no
C232 C233 1.3801(8) . . no
C233 C234 1.3560(9) . . no
C234 C235 1.3818(8) . . no
C235 C236 1.3839(7) . . no
C14 H14A 0.9800 . . no
C14 H14B 0.9800 . . no
C14 H14C 0.9800 . . no
C15 H15A 0.9800 . . no
C15 H15B 0.9800 . . no
C15 H15C 0.9800 . . no
C16 H16A 0.9800 . . no
C16 H16B 0.9800 . . no
C16 H16C 0.9800 . . no
C24 H24B 0.9800 . . no
C24 H24C 0.9800 . . no
C24 H24A 0.9800 . . no
C25 H25A 0.9800 . . no
C25 H25C 0.9800 . . no
C25 H25B 0.9800 . . no
C26 H26A 0.9800 . . no
C26 H26C 0.9800 . . no
C26 H26B 0.9800 . . no
C34 H34B 0.9800 . . no
C34 H34C 0.9800 . . no
C34 H34A 0.9800 . . no
C35 H35C 0.9800 . . no
C35 H35A 0.9800 . . no
C35 H35B 0.9800 . . no
C36 H36B 0.9800 . . no
C36 H36C 0.9800 . . no
C36 H36A 0.9800 . . no
C44 H44C 0.9800 . . no
C44 H44A 0.9800 . . no
C44 H44B 0.9800 . . no
C45 H45A 0.9800 . . no
C45 H45B 0.9800 . . no
C45 H45C 0.9800 . . no
C46 H46C 0.9800 . . no
C46 H46B 0.9800 . . no
C46 H46A 0.9800 . . no
C112 H112 0.9500 . . no
C113 H113 0.9500 . . no
C115 H115 0.9500 . . no
C116 H116 0.9500 . . no
C122 H122 0.9500 . . no
C123 H123 0.9500 . . no
C124 H124 0.9500 . . no
C125 H125 0.9500 . . no
C126 H126 0.9500 . . no
C132 H132 0.9500 . . no
C133 H133 0.9500 . . no
C134 H134 0.9500 . . no
C135 H135 0.9500 . . no
C136 H136 0.9500 . . no
C142 H142 0.9500 . . no
C143 H143 0.9500 . . no
C145 H145 0.9500 . . no
C146 H146 0.9500 . . no
C212 H212 0.9500 . . no
C213 H213 0.9500 . . no
C215 H215 0.9500 . . no
C216 H216 0.9500 . . no
C222 H222 0.9500 . . no
C223 H223 0.9500 . . no
C224 H224 0.9500 . . no
C225 H225 0.9500 . . no
C226 H226 0.9500 . . no
C232 H232 0.9500 . . no
C233 H233 0.9500 . . no
C234 H234 0.9500 . . no
C235 H235 0.9500 . . no
C236 H236 0.9500 . . no
C61 C62 1.3899(11) . . no
C61 C66 1.3898(13) . . no
C62 C63 1.3900(12) . . no
C63 C64 1.3899(17) . . no
C64 C65 1.3900(19) . . no
C65 C66 1.3899(12) . . no
C61 H61 0.9500 . . no
C62 H62 0.9500 . . no
C63 H63 0.9500 . . no
C64 H64 0.9500 . . no
C65 H65 0.9500 . . no
C66 H66 0.9500 . . no
C51 C52 1.3900(12) . . no
C51 C56 1.3900(15) . . no
C52 C53 1.390(2) . . no
C53 C54 1.390(2) . . no
C54 C55 1.390(2) . . no
C55 C56 1.3902(17) . . no
C51 H51 0.9500 . . no
C52 H52 0.9500 . . no
C53 H53 0.9500 . . no
C54 H54 0.9500 . . no
C55 H55 0.9500 . . no
C56 H56 0.9500 . . no

loop_
_geom_hbond_atom_site_label_D
_geom_hbond_atom_site_label_H
_geom_hbond_atom_site_label_A
_geom_hbond_distance_DH
_geom_hbond_distance_HA
_geom_hbond_distance_DA
_geom_hbond_angle_DHA
_geom_hbond_site_symmetry_A
_geom_hbond_publ_flag
C14 H14C O6 0.9800 2.5600 3.3998(10) 144.00 3_575 yes
C222 H222 N21 0.9500 2.5400 2.8741(5) 101.00 . yes

loop_
_geom_torsion_atom_site_label_1
_geom_torsion_atom_site_label_2
_geom_torsion_atom_site_label_3
_geom_torsion_atom_site_label_4
_geom_torsion
_geom_torsion_site_symmetry_1
_geom_torsion_site_symmetry_2
_geom_torsion_site_symmetry_3
_geom_torsion_site_symmetry_4
_geom_torsion_publ_flag
S2 Re1 S1 Re2 0.36(1) . . . . no
S2 Re1 S1 C12 -115.97(1) . . . . no
O1 Re1 S1 Re2 77.15(1) . . . . no
O1 Re1 S1 C12 -39.18(1) . . . . no
C4 Re1 S1 Re2 172.55(2) . . . . no
C4 Re1 S1 C12 56.23(2) . . . . no
C5 Re1 S1 Re2 -99.29(1) . . . . no
C5 Re1 S1 C12 144.38(2) . . . . no
S1 Re1 S2 Re2 -0.36(1) . . . . no
S1 Re1 S2 C22 -102.63(2) . . . . no
O1 Re1 S2 Re2 -87.41(1) . . . . no
O1 Re1 S2 C22 170.32(2) . . . . no
C3 Re1 S2 Re2 -176.95(1) . . . . no
C3 Re1 S2 C22 80.78(2) . . . . no
C5 Re1 S2 Re2 91.52(1) . . . . no
C5 Re1 S2 C22 -10.75(2) . . . . no
S1 Re1 O1 C11 22.49(3) . . . . no
S2 Re1 O1 C11 104.77(3) . . . . no
C3 Re1 O1 C11 -161.64(3) . . . . no
C4 Re1 O1 C11 -71.11(4) . . . . no
S2 Re2 S1 Re1 -0.36(1) . . . . no
S2 Re2 S1 C12 101.72(2) . . . . no
O2 Re2 S1 Re1 86.33(1) . . . . no
O2 Re2 S1 C12 -171.59(2) . . . . no
C6 Re2 S1 Re1 -92.16(1) . . . . no
C6 Re2 S1 C12 9.92(2) . . . . no
C8 Re2 S1 Re1 176.78(2) . . . . no
C8 Re2 S1 C12 -81.14(2) . . . . no
S1 Re2 S2 Re1 0.36(1) . . . . no
S1 Re2 S2 C22 117.65(1) . . . . no
O2 Re2 S2 Re1 -77.24(1) . . . . no
O2 Re2 S2 C22 40.05(1) . . . . no
C6 Re2 S2 Re1 100.34(1) . . . . no
C6 Re2 S2 C22 -142.36(2) . . . . no
C7 Re2 S2 Re1 -172.27(2) . . . . no
C7 Re2 S2 C22 -54.97(2) . . . . no
S1 Re2 O2 C21 -106.67(3) . . . . no
S2 Re2 O2 C21 -24.45(3) . . . . no
C7 Re2 O2 C21 69.30(4) . . . . no
C8 Re2 O2 C21 159.88(4) . . . . no
Re1 S1 C12 N11 54.55(4) . . . . no
Re1 S1 C12 N12 -125.29(3) . . . . no
Re2 S1 C12 N11 -48.37(4) . . . . no
Re2 S1 C12 N12 131.80(2) . . . . no
Re1 S2 C22 N21 48.47(4) . . . . no
Re1 S2 C22 N22 -131.70(2) . . . . no
Re2 S2 C22 N21 -54.83(3) . . . . no
Re2 S2 C22 N22 125.00(3) . . . . no
Re1 O1 C11 N11 8.51(6) . . . . no
Re1 O1 C11 C111 -177.50(3) . . . . no
Re2 O2 C21 N21 -6.50(6) . . . . no
Re2 O2 C21 C211 -178.90(3) . . . . no
C12 N11 C11 O1 -17.07(6) . . . . no
C12 N11 C11 C111 168.84(4) . . . . no
C11 N11 C12 S1 -26.32(6) . . . . no
C11 N11 C12 N12 153.51(4) . . . . no
C121 N12 C12 S1 165.63(3) . . . . no
C121 N12 C12 N11 -14.22(5) . . . . no
C131 N12 C12 S1 -13.63(5) . . . . no
C131 N12 C12 N11 166.52(3) . . . . no
C12 N12 C121 C122 -44.39(5) . . . . no
C12 N12 C121 C126 138.73(4) . . . . no
C131 N12 C121 C122 134.91(4) . . . . no
C131 N12 C121 C126 -41.97(5) . . . . no
C12 N12 C131 C132 -70.56(6) . . . . no
C12 N12 C131 C136 111.27(5) . . . . no
C121 N12 C131 C132 110.14(5) . . . . no
C121 N12 C131 C136 -68.03(6) . . . . no
C22 N21 C21 O2 16.47(6) . . . . no
C22 N21 C21 C211 -171.04(4) . . . . no
C21 N21 C22 S2 26.04(6) . . . . no
C21 N21 C22 N22 -153.78(4) . . . . no
C221 N22 C22 S2 -165.53(3) . . . . no
C221 N22 C22 N21 14.31(5) . . . . no
C231 N22 C22 S2 13.87(5) . . . . no
C231 N22 C22 N21 -166.29(3) . . . . no
C22 N22 C221 C222 42.02(5) . . . . no
C22 N22 C221 C226 -142.15(4) . . . . no
C231 N22 C221 C222 -137.40(3) . . . . no
C231 N22 C221 C226 38.43(5) . . . . no
C22 N22 C231 C232 -108.20(5) . . . . no
C22 N22 C231 C236 72.94(6) . . . . no
C221 N22 C231 C232 71.22(6) . . . . no
C221 N22 C231 C236 -107.63(5) . . . . no
O1 C11 C111 C112 -172.13(4) . . . . no
O1 C11 C111 C116 12.98(7) . . . . no
N11 C11 C111 C112 2.52(6) . . . . no
N11 C11 C111 C116 -172.38(5) . . . . no
C14 C13 C114 C113 -170.35(10) . . . . no
C14 C13 C114 C115 6.41(14) . . . . no
C15 C13 C114 C113 66.82(10) . . . . no
C15 C13 C114 C115 -116.43(10) . . . . no
C16 C13 C114 C113 -49.69(11) . . . . no
C16 C13 C114 C115 127.07(10) . . . . no
O2 C21 C211 C212 176.83(4) . . . . no
O2 C21 C211 C216 0.16(6) . . . . no
N21 C21 C211 C212 3.64(6) . . . . no
N21 C21 C211 C216 -173.04(4) . . . . no
C44 C43 C214 C213 170.60(6) . . . . no
C44 C43 C214 C215 -4.80(9) . . . . no
C45 C43 C214 C213 49.15(9) . . . . no
C45 C43 C214 C215 -126.24(7) . . . . no
C46 C43 C214 C213 -68.49(8) . . . . no
C46 C43 C214 C215 116.12(7) . . . . no
C11 C111 C112 C113 -175.26(5) . . . . no
C116 C111 C112 C113 -0.33(9) . . . . no
C11 C111 C116 C115 176.31(6) . . . . no
C112 C111 C116 C115 1.60(11) . . . . no
C111 C112 C113 C114 -1.66(12) . . . . no
C112 C113 C114 C13 179.23(8) . . . . no
C112 C113 C114 C115 2.21(13) . . . . no
C13 C114 C115 C116 -177.69(8) . . . . no
C113 C114 C115 C116 -0.85(13) . . . . no
C114 C115 C116 C111 -1.03(13) . . . . no
N12 C121 C122 C123 -178.27(4) . . . . no
C126 C121 C122 C123 -1.45(7) . . . . no
N12 C121 C126 C125 177.36(4) . . . . no
C122 C121 C126 C125 0.48(7) . . . . no
C121 C122 C123 C124 1.44(8) . . . . no
C122 C123 C124 C125 -0.45(8) . . . . no
C123 C124 C125 C126 -0.54(8) . . . . no
C124 C125 C126 C121 0.53(8) . . . . no
N12 C131 C132 C133 -179.29(5) . . . . no
C136 C131 C132 C133 -1.17(9) . . . . no
N12 C131 C136 C135 179.18(5) . . . . no
C132 C131 C136 C135 1.04(9) . . . . no
C131 C132 C133 C134 0.68(10) . . . . no
C132 C133 C134 C135 -0.08(12) . . . . no
C133 C134 C135 C136 -0.05(11) . . . . no
C134 C135 C136 C131 -0.41(10) . . . . no
C21 C211 C212 C213 -177.25(5) . . . . no
C216 C211 C212 C213 -0.52(7) . . . . no
C21 C211 C216 C215 176.13(5) . . . . no
C212 C211 C216 C215 -0.66(8) . . . . no
C211 C212 C213 C214 1.09(9) . . . . no
C212 C213 C214 C43 -176.21(6) . . . . no
C212 C213 C214 C215 -0.44(9) . . . . no
C43 C214 C215 C216 174.65(6) . . . . no
C213 C214 C215 C216 -0.77(9) . . . . no
C214 C215 C216 C211 1.33(9) . . . . no
N22 C221 C222 C223 177.51(3) . . . . no
C226 C221 C222 C223 1.77(5) . . . . no
N22 C221 C226 C225 -176.44(4) . . . . no
C222 C221 C226 C225 -0.57(7) . . . . no
C221 C222 C223 C224 -1.57(7) . . . . no
C222 C223 C224 C225 0.15(8) . . . . no
C223 C224 C225 C226 1.07(8) . . . . no
C224 C225 C226 C221 -0.86(8) . . . . no
N22 C231 C232 C233 -179.82(5) . . . . no
C236 C231 C232 C233 -0.99(8) . . . . no
N22 C231 C236 C235 179.88(5) . . . . no
C232 C231 C236 C235 1.05(9) . . . . no
C231 C232 C233 C234 0.38(9) . . . . no
C232 C233 C234 C235 0.15(11) . . . . no
C233 C234 C235 C236 -0.09(12) . . . . no
C234 C235 C236 C231 -0.50(10) . . . . no
C66 C61 C62 C63 0.04(13) . . . . no
C62 C61 C66 C65 0.00(14) . . . . no
C61 C62 C63 C64 -0.07(13) . . . . no
C62 C63 C64 C65 0.04(15) . . . . no
C63 C64 C65 C66 0.0(2) . . . . no
C64 C65 C66 C61 0.0(2) . . . . no
